data_4105155
loop_
_publ_author_name
'J\"org Hallmann'
'Wolfgang Morgenroth'
'Carsten Paulmann'
'Jav Davaasambuu'
'Qingyu Kong'
'Michael Wulff'
'Simone Techert'

_publ_section_title
;
 Time-Resolved X-ray Diffraction of the Photochromic \a-Styrylpyrylium
 Trifluoromethanesulfonate Crystal Films Reveals Ultrafast Structural
 Switching
;
_journal_name_full 'Journal of the American Chemical Society'
_journal_page_first 15018
_journal_page_last 15025
_journal_paper_doi 10.1021/ja905484u
_journal_volume 131
_journal_year 2009
_chemical_formula_sum 'C23 H29 F3 O5 S'
_chemical_formula_weight 474.52
_chemical_name_systematic
; 
 ? 
;
_space_group_IT_number 14
_symmetry_cell_setting monoclinic
_symmetry_space_group_name_Hall '-P 2ybc'
_symmetry_space_group_name_H-M 'P 1 21/c 1'
_atom_sites_solution_hydrogens geom
_atom_sites_solution_primary direct
_atom_sites_solution_secondary difmap
_audit_creation_method SHELXL-97
_cell_angle_alpha 90.00
_cell_angle_beta 102.9(3)
_cell_angle_gamma 90.00
_cell_formula_units_Z 4
_cell_length_a 10.230(2)
_cell_length_b 14.660(3)
_cell_length_c 15.920(3)
_cell_measurement_temperature 360(2)
_cell_volume 2327(3)
_computing_structure_refinement 'SHELXL-97 (Sheldrick, 1997)'
_computing_structure_solution 'SHELXS-97 (Sheldrick, 1990)'
_diffrn_ambient_temperature 360(2)
_diffrn_measured_fraction_theta_full 0.982
_diffrn_measured_fraction_theta_max 0.982
_diffrn_radiation_monochromator silicium
_diffrn_radiation_source 'synchrotron (ESRF, Grenoble, France)'
_diffrn_radiation_type 'synchrotron radiation'
_diffrn_radiation_wavelength 0.71073
_diffrn_reflns_av_R_equivalents 0.0284
_diffrn_reflns_av_sigmaI/netI 0.0341
_diffrn_reflns_limit_h_max 7
_diffrn_reflns_limit_h_min -5
_diffrn_reflns_limit_k_max 6
_diffrn_reflns_limit_k_min -4
_diffrn_reflns_limit_l_max 7
_diffrn_reflns_limit_l_min -6
_diffrn_reflns_number 567
_diffrn_reflns_theta_full 38.31
_diffrn_reflns_theta_max 29.35
_diffrn_reflns_theta_min 1.91
_exptl_absorpt_coefficient_mu 0.194
_exptl_crystal_density_diffrn 1.347
_exptl_crystal_F_000 1000
_refine_diff_density_max 0.747
_refine_diff_density_min -1.836
_refine_diff_density_rms 0.092
_refine_ls_extinction_method none
_refine_ls_goodness_of_fit_ref 1.142
_refine_ls_hydrogen_treatment mixed
_refine_ls_matrix_type full
_refine_ls_number_parameters 289
_refine_ls_number_reflns 543
_refine_ls_number_restraints 0
_refine_ls_restrained_S_all 1.142
_refine_ls_R_factor_all 0.0898
_refine_ls_R_factor_gt 0.0823
_refine_ls_shift/su_max 0.002
_refine_ls_shift/su_mean 0.000
_refine_ls_structure_factor_coef Fsqd
_refine_ls_weighting_details 'calc w=1/[\s^2^(Fo^2^)+(0.0451P)^2^+0.0000P] where P=(Fo^2^+2Fc^2^)/3'
_refine_ls_weighting_scheme calc
_refine_ls_wR_factor_gt 0.1703
_refine_ls_wR_factor_ref 0.1754
_reflns_number_gt 523
_reflns_number_total 543
_reflns_threshold_expression >2sigma(I)
_cod_data_source_file ja905484u_si_004.cif
_cod_data_source_block mixture_15_per_cent_dimer
_cod_original_cell_volume 2339.2(8)
_cod_database_code 4105155

loop_
_symmetry_equiv_pos_as_xyz
'x, y, z'
'-x, y+1/2, -z+1/2'
'-x, -y, -z'
'x, -y-1/2, z-1/2'

loop_
_atom_site_label
_atom_site_type_symbol
_atom_site_fract_x
_atom_site_fract_y
_atom_site_fract_z
_atom_site_U_iso_or_equiv
_atom_site_adp_type
_atom_site_occupancy
_atom_site_symmetry_multiplicity
_atom_site_calc_flag
S1 S 0.387720(16) 0.244132(10) 0.414735(10) 0.00198(4) Uani 1 0.85 d
F1 F 0.27553(4) 0.09544(3) 0.33980(3) 0.00640(8) Uani 1 0.85 d
F2 F 0.47728(5) 0.11789(3) 0.32366(3) 0.00629(8) Uani 1 0.85 d
F3 F 0.44006(5) 0.07037(3) 0.44525(3) 0.00635(8) Uani 1 0.85 d
O3 O 0.29963(6) 0.23892(3) 0.47522(3) 0.00590(9) Uani 1 1 d
O4 O 0.52556(5) 0.26369(4) 0.45278(3) 0.00656(9) Uani 1 1 d
O5 O 0.33606(6) 0.29343(3) 0.33650(3) 0.00637(9) Uani 1 1 d
C1 C 0.39499(6) 0.12571(4) 0.37928(4) 0.00256(10) Uani 1 1 d
O1 O 0.26690(5) 0.66696(3) 0.24167(3) 0.00255(8) Uani 1 1 d
O2 O 1.11597(5) 0.38820(3) 0.65444(3) 0.00438(8) Uani 1 1 d
C14 C 0.36068(6) 0.70990(4) 0.30013(4) 0.00193(9) Uani 1 1 d
C11 C 0.44944(6) 0.56457(4) 0.35364(4) 0.00197(9) Uani 1 1 d
C15 C 0.45273(7) 0.66096(4) 0.35553(4) 0.00262(10) Uani 1 1 d
C13 C 0.25915(6) 0.57490(4) 0.23720(4) 0.00198(9) Uani 1 1 d
C3 C 0.99830(6) 0.41900(4) 0.60887(4) 0.00262(10) Uani 1 1 d
C9 C 0.65782(6) 0.54570(4) 0.45797(4) 0.00283(10) Uani 1 0.85 d
C12 C 0.34550(6) 0.52259(4) 0.29386(4) 0.00257(10) Uani 1 1 d
C10 C 0.54807(7) 0.50903(4) 0.40724(4) 0.00285(10) Uani 1 0.85 d
C4 C 0.89719(7) 0.36382(4) 0.56293(4) 0.00336(10) Uani 1 1 d
C7 C 0.86907(7) 0.55312(4) 0.56119(4) 0.00338(10) Uani 1 1 d
C16 C 0.15589(6) 0.54394(4) 0.16133(4) 0.00269(10) Uani 1 1 d
C20 C 0.34751(6) 0.81265(4) 0.29633(4) 0.00244(10) Uani 1 1 d
C8 C 0.98154(7) 0.51385(4) 0.60967(4) 0.00342(10) Uani 1 1 d
C6 C 0.76787(6) 0.49896(4) 0.51192(4) 0.00251(10) Uani 1 1 d
C5 C 0.78278(7) 0.40372(4) 0.51541(4) 0.00298(10) Uani 1 1 d
C21 C 0.48442(7) 0.85688(4) 0.32877(4) 0.00515(11) Uani 1 1 d
C17 C 0.02419(7) 0.59553(5) 0.15826(4) 0.00630(11) Uani 1 1 d
C18 C 0.20991(7) 0.56485(5) 0.07961(4) 0.00677(11) Uani 1 1 d
C2 C 1.14115(7) 0.29217(5) 0.65480(5) 0.00655(11) Uani 1 1 d
C22 C 0.25060(7) 0.84145(5) 0.35426(5) 0.00699(11) Uani 1 1 d
C19 C 0.13129(7) 0.44099(4) 0.16679(4) 0.00654(11) Uani 1 1 d
C23 C 0.29339(7) 0.84301(4) 0.20370(4) 0.00561(11) Uani 1 1 d
S1D S 0.55886(10) 0.70918(7) 0.13143(6) 0.0046(4) Uani 1 0.15 d
F1D F 0.6237(2) 0.56021(17) 0.05067(15) 0.0098(6) Uani 1 0.15 d
F2D F 0.7706(2) 0.60782(18) 0.16347(15) 0.0102(6) Uani 1 0.15 d
F3D F 0.7314(2) 0.68987(17) 0.04434(15) 0.0095(6) Uani 1 0.15 d
O3D O 0.5104(3) 0.6410(2) 0.18255(18) 0.0087(7) Uani 1 1 d
O4D O 0.6347(3) 0.7868(2) 0.17986(19) 0.0091(7) Uani 1 1 d
O2D O 0.273(3) 0.6692(2) 0.23138(17) 0.0052(7) Uani 1 1 d
O1D O 0.1148(3) 0.5711(2) 0.36212(19) 0.0087(7) Uani 1 1 d
O5D O 0.4689(3) 0.7381(2) 0.05074(18) 0.0087(7) Uani 1 1 d
C9D C 0.6769(4) 0.6382(3) 0.0957(3) 0.0059(9) Uani 1 1 d
C10D C 0.0486(4) 0.4577(3) 0.3821(3) 0.0078(9) Uani 1 1 d
C11D C 0.2698(4) 0.4918(3) 0.4602(3) 0.0059(9) Uani 1 1 d
C12D C 0.3363(4) 0.8226(3) 0.2938(3) 0.0055(9) Uani 1 1 d
C13D C 0.1757(4) 0.4286(3) 0.4134(3) 0.0082(9) Uani 1 1 d
C14D C 0.1652(4) 0.4306(3) 0.1363(3) 0.0115(10) Uani 1 1 d
C15D C 0.0124(4) 0.5511(3) 0.3964(3) 0.0069(9) Uani 1 1 d
C16D C 0.1049(4) 0.6152(3) 0.4430(3) 0.0069(9) Uani 1 1 d
C17D C 0.3545(4) 0.7152(3) 0.2971(3) 0.0059(9) Uani 1 1 d
C18D C 0.0393(4) 0.5805(3) 0.1452(3) 0.0106(10) Uani 1 1 d
C19D C 0.2318(4) 0.5857(3) 0.4740(3) 0.0065(9) Uani 1 1 d
C20D C 0.1718(4) 0.5407(3) 0.1416(3) 0.0065(9) Uani 1 1 d
C21D C 0.4344(4) 0.6622(3) 0.3626(3) 0.0064(9) Uani 1 1 d
C22D C -0.1565(4) 0.6683(3) 0.3698(3) 0.0114(10) Uani 1 1 d
C23D C 0.4994(4) 0.5025(3) 0.4311(3) 0.0056(9) Uani 1 0.15 d
C24D C 0.3486(4) 0.5173(3) 0.2857(3) 0.0058(9) Uani 1 1 d
C25D C 0.4070(4) 0.5413(3) 0.4865(3) 0.0064(9) Uani 1 0.15 d
C26D C 0.2965(4) 0.8578(3) 0.1986(3) 0.0095(10) Uani 1 1 d
C27D C 0.4308(4) 0.5623(3) 0.3588(3) 0.0059(9) Uani 1 1 d
C28D C 0.2084(4) 0.5827(3) 0.0625(3) 0.0103(10) Uani 1 1 d
C29D C 0.2304(4) 0.8458(3) 0.3378(3) 0.0113(10) Uani 1 1 d
C30D C 0.2701(4) 0.5726(3) 0.2230(3) 0.0052(9) Uani 1 1 d
C31D C 0.4633(4) 0.8718(3) 0.3417(3) 0.0101(10) Uani 1 1 d

loop_
_atom_site_aniso_label
_atom_site_aniso_U_11
_atom_site_aniso_U_22
_atom_site_aniso_U_33
_atom_site_aniso_U_23
_atom_site_aniso_U_13
_atom_site_aniso_U_12
S1 0.00372(7) 0.00085(6) 0.00176(7) -0.00041(4) 0.00145(5) -0.00052(4)
F1 0.00413(18) 0.00488(16) 0.00939(18) -0.00250(14) -0.00061(14) -0.00241(14)
F2 0.00786(19) 0.00703(18) 0.00614(17) -0.00154(14) 0.00659(15) 0.00082(14)
F3 0.0107(2) 0.00389(16) 0.00428(16) 0.00261(13) 0.00093(14) 0.00276(14)
O3 0.0087(2) 0.00485(19) 0.0061(2) -0.00090(15) 0.00621(17) -0.00001(16)
O4 0.0052(2) 0.0073(2) 0.0067(2) -0.00208(16) 0.00013(17) -0.00358(16)
O5 0.0112(2) 0.00343(18) 0.00403(19) 0.00189(15) 0.00049(17) 0.00115(17)
C1 0.0028(2) 0.0029(2) 0.0025(2) -0.00025(17) 0.00150(18) 0.00022(18)
O1 0.00324(19) 0.00085(17) 0.00316(18) -0.00003(13) -0.00036(15) -0.00023(14)
O2 0.00310(19) 0.00361(18) 0.00562(19) 0.00107(15) -0.00108(15) 0.00152(15)
C14 0.0026(2) 0.0018(2) 0.0017(2) -0.00053(17) 0.00119(18) -0.00041(18)
C11 0.0029(2) 0.0019(2) 0.0014(2) -0.00008(17) 0.00108(18) -0.00016(18)
C15 0.0036(2) 0.0020(2) 0.0022(2) -0.00028(17) 0.00050(18) 0.00018(18)
C13 0.0027(2) 0.0013(2) 0.0023(2) -0.00033(17) 0.00153(18) -0.00030(17)
C3 0.0026(2) 0.0031(2) 0.0022(2) 0.00084(17) 0.00075(18) 0.00056(18)
C9 0.0035(2) 0.0029(2) 0.0023(2) 0.00009(17) 0.00111(18) 0.00083(18)
C12 0.0035(2) 0.0020(2) 0.0022(2) 0.00026(17) 0.00052(18) -0.00004(18)
C10 0.0035(2) 0.0022(2) 0.0027(2) 0.00049(17) 0.00042(18) 0.00078(18)
C4 0.0040(2) 0.0020(2) 0.0040(2) 0.00056(18) 0.00076(19) 0.00009(18)
C7 0.0040(2) 0.0021(2) 0.0039(2) -0.00032(18) 0.00068(19) -0.00040(18)
C16 0.0026(2) 0.0028(2) 0.0025(2) -0.00064(17) 0.00003(18) -0.00032(18)
C20 0.0034(2) 0.0009(2) 0.0034(2) 0.00049(17) 0.00153(18) 0.00035(18)
C8 0.0033(2) 0.0029(2) 0.0038(2) -0.00031(18) 0.00005(18) -0.00055(18)
C6 0.0026(2) 0.0027(2) 0.0023(2) 0.00032(17) 0.00062(18) 0.00075(18)
C5 0.0033(2) 0.0025(2) 0.0031(2) -0.00022(17) 0.00046(18) -0.00058(18)
C21 0.0049(3) 0.0033(2) 0.0070(2) -0.00024(19) 0.0005(2) -0.00146(19)
C17 0.0040(3) 0.0081(3) 0.0064(2) -0.0016(2) 0.0001(2) 0.0019(2)
C18 0.0071(3) 0.0104(3) 0.0034(2) -0.0008(2) 0.0023(2) -0.0020(2)
C2 0.0070(3) 0.0040(2) 0.0082(3) 0.0011(2) 0.0003(2) 0.0028(2)
C22 0.0089(3) 0.0040(2) 0.0103(3) -0.0005(2) 0.0073(2) 0.0008(2)
C19 0.0075(3) 0.0034(2) 0.0076(3) -0.0009(2) -0.0011(2) -0.0019(2)
C23 0.0077(3) 0.0037(2) 0.0049(2) 0.00193(19) -0.0001(2) 0.0001(2)
S1D 0.0062(6) 0.0033(6) 0.0050(6) 0.0003(4) 0.0027(4) 0.0009(4)
F1D 0.0157(14) 0.0048(13) 0.0096(13) -0.0025(10) 0.0048(10) -0.0003(10)
F2D 0.0075(13) 0.0135(14) 0.0089(13) 0.0006(10) 0.0008(10) 0.0043(10)
F3D 0.0121(13) 0.0079(13) 0.0119(13) 0.0014(10) 0.0089(10) -0.0005(10)
O3D 0.0110(16) 0.0075(16) 0.0091(15) 0.0017(12) 0.0054(12) 0.0000(12)
O4D 0.0118(16) 0.0049(16) 0.0106(16) -0.0014(12) 0.0030(13) -0.0011(12)
O2D 0.0076(15) 0.0031(16) 0.0046(14) -0.0011(11) 0.0008(12) -0.0007(11)
O1D 0.0057(16) 0.0061(16) 0.0130(15) -0.0008(12) 0.0004(12) 0.0025(12)
O5D 0.0091(16) 0.0100(16) 0.0062(15) 0.0011(12) 0.0007(12) 0.0018(12)
C9D 0.008(2) 0.006(2) 0.004(2) 0.0014(16) 0.0027(17) -0.0009(17)
C10D 0.010(2) 0.006(2) 0.007(2) 0.0006(16) 0.0033(17) -0.0002(17)
C11D 0.010(2) 0.005(2) 0.0031(19) 0.0036(16) 0.0031(17) 0.0006(17)
C12D 0.008(2) 0.005(2) 0.004(2) -0.0004(16) 0.0013(17) -0.0008(17)
C13D 0.010(2) 0.009(2) 0.006(2) 0.0028(17) 0.0038(17) 0.0004(17)
C14D 0.015(2) 0.007(2) 0.011(2) -0.0023(17) 0.0003(18) -0.0009(18)
C15D 0.005(2) 0.012(2) 0.004(2) 0.0046(17) 0.0028(17) 0.0018(17)
C16D 0.010(2) 0.006(2) 0.007(2) 0.0020(16) 0.0056(17) 0.0003(17)
C17D 0.004(2) 0.011(2) 0.005(2) -0.0016(17) 0.0042(17) -0.0028(17)
C18D 0.006(2) 0.014(2) 0.011(2) -0.0017(18) 0.0027(18) 0.0032(18)
C19D 0.008(2) 0.010(2) 0.004(2) 0.0013(16) 0.0050(17) -0.0007(17)
C20D 0.009(2) 0.005(2) 0.006(2) -0.0001(16) 0.0015(17) 0.0004(17)
C21D 0.005(2) 0.009(2) 0.007(2) 0.0010(17) 0.0052(17) 0.0008(16)
C22D 0.013(2) 0.006(2) 0.014(2) -0.0005(17) 0.0016(18) 0.0049(18)
C23D 0.007(2) 0.004(2) 0.0059(19) -0.0006(16) 0.0015(17) -0.0005(16)
C24D 0.005(2) 0.008(2) 0.006(2) 0.0014(17) 0.0038(17) 0.0001(16)
C25D 0.008(2) 0.009(2) 0.003(2) 0.0004(16) 0.0015(17) -0.0007(17)
C26D 0.015(2) 0.007(2) 0.006(2) 0.0033(17) 0.0015(18) 0.0016(17)
C27D 0.006(2) 0.008(2) 0.006(2) 0.0013(16) 0.0047(17) 0.0006(16)
C28D 0.012(2) 0.013(2) 0.006(2) 0.0000(18) 0.0037(18) -0.0028(18)
C29D 0.015(2) 0.008(2) 0.013(2) 0.0002(18) 0.0077(19) 0.0018(18)
C30D 0.004(2) 0.005(2) 0.010(2) 0.0006(17) 0.0078(17) -0.0004(16)
C31D 0.007(2) 0.009(2) 0.013(2) -0.0016(18) 0.0017(18) -0.0026(17)

loop_
_atom_type_symbol
_atom_type_description
_atom_type_scat_dispersion_real
_atom_type_scat_dispersion_imag
_atom_type_scat_source
C C 0.0033 0.0016 'International Tables Vol C Tables 4.2.6.8 and 6.1.1.4'
H H 0.0000 0.0000 'International Tables Vol C Tables 4.2.6.8 and 6.1.1.4'
O O 0.0106 0.0060 'International Tables Vol C Tables 4.2.6.8 and 6.1.1.4'
F F 0.0171 0.0103 'International Tables Vol C Tables 4.2.6.8 and 6.1.1.4'
S S 0.1246 0.1234 'International Tables Vol C Tables 4.2.6.8 and 6.1.1.4'

loop_
_geom_angle_atom_site_label_1
_geom_angle_atom_site_label_2
_geom_angle_atom_site_label_3
_geom_angle
_geom_angle_site_symmetry_1
_geom_angle_site_symmetry_3
O5 S1 O3 115.48(4) . .
O5 S1 O4 114.80(4) . .
O3 S1 O4 114.64(4) . .
O5 S1 C1 103.81(3) . .
O3 S1 C1 102.95(3) . .
O4 S1 C1 102.72(3) . .
F3 C1 F1 108.00(6) . .
F3 C1 F2 107.64(5) . .
F1 C1 F2 107.32(5) . .
F3 C1 S1 111.26(4) . .
F1 C1 S1 111.74(4) . .
F2 C1 S1 110.69(4) . .
C14 O1 C13 121.79(5) . .
C3 O2 C2 118.08(5) . .
O1 C14 C15 120.39(6) . .
O1 C14 C20 113.00(5) . .
C15 C14 C20 126.60(6) . .
C15 C11 C12 117.35(6) . .
C15 C11 C10 122.86(6) . .
C12 C11 C10 119.77(6) . .
C14 C15 C11 120.21(6) . .
O1 C13 C12 120.14(6) . .
O1 C13 C16 111.52(5) . .
C12 C13 C16 128.17(6) . .
O2 C3 C4 125.00(6) . .
O2 C3 C8 115.07(6) . .
C4 C3 C8 119.94(6) . .
C10 C9 C6 128.34(6) . .
C13 C12 C11 119.97(6) . .
C9 C10 C11 121.94(6) . .
C5 C4 C3 119.75(6) . .
C8 C7 C6 120.98(6) . .
C13 C16 C19 110.33(5) . .
C13 C16 C17 110.34(5) . .
C19 C16 C17 109.41(6) . .
C13 C16 C18 107.67(6) . .
C19 C16 C18 109.49(5) . .
C17 C16 C18 109.58(6) . .
C14 C20 C23 109.85(5) . .
C14 C20 C21 109.79(5) . .
C23 C20 C21 109.31(6) . .
C14 C20 C22 108.15(5) . .
C23 C20 C22 110.08(6) . .
C21 C20 C22 109.65(6) . .
C7 C8 C3 119.98(6) . .
C5 C6 C7 118.35(6) . .
C5 C6 C9 124.09(6) . .
C7 C6 C9 117.51(6) . .
C4 C5 C6 120.86(6) . .
O3D S1D O4D 115.21(17) . .
O3D S1D O5D 115.39(18) . .
O4D S1D O5D 114.74(18) . .
O3D S1D C9D 102.65(18) . .
O4D S1D C9D 103.08(19) . .
O5D S1D C9D 103.19(18) . .
C17D O2D C30D 123.1(3) . .
C15D O1D C22D 117.5(3) . .
F2D C9D F1D 107.6(3) . .
F2D C9D F3D 107.6(3) . .
F1D C9D F3D 107.3(3) . .
F2D C9D S1D 110.9(3) . .
F1D C9D S1D 111.6(3) . .
F3D C9D S1D 111.5(3) . .
C15D C10D C13D 120.5(4) . .
C13D C11D C19D 117.8(4) . .
C13D C11D C25D 118.7(4) . .
C19D C11D C25D 123.4(4) . .
C17D C12D C29D 107.4(3) . .
C17D C12D C31D 109.3(3) . .
C29D C12D C31D 110.8(3) . .
C17D C12D C26D 110.3(3) . .
C29D C12D C26D 110.2(3) . .
C31D C12D C26D 108.8(3) . .
C10D C13D C11D 121.1(4) . .
O1D C15D C10D 115.0(4) . .
O1D C15D C16D 125.8(4) . .
C10D C15D C16D 119.2(4) . .
C19D C16D C15D 120.1(4) . .
O2D C17D C21D 119.2(4) . .
O2D C17D C12D 113.2(4) . .
C21D C17D C12D 127.3(4) . .
C16D C19D C11D 121.4(4) . .
C30D C20D C14D 110.6(3) . .
C30D C20D C28D 108.7(3) . .
C14D C20D C28D 110.4(3) . .
C30D C20D C18D 107.8(3) . .
C14D C20D C18D 109.1(4) . .
C28D C20D C18D 110.1(3) . .
C17D C21D C27D 119.7(4) . .
C27D C23D C25D 119.7(4) . 3_566
C27D C23D C25D 112.2(3) . .
C25D C23D C25D 91.2(3) 3_566 .
C30D C24D C27D 119.3(4) . .
C11D C25D C23D 119.1(3) . 3_566
C11D C25D C23D 117.5(3) . .
C23D C25D C23D 88.8(3) 3_566 .
C21D C27D C24D 118.9(4) . .
C21D C27D C23D 124.4(4) . .
C24D C27D C23D 116.5(4) . .
O2D C30D C24D 119.6(4) . .
O2D C30D C20D 111.7(3) . .
C24D C30D C20D 128.6(4) . .

loop_
_geom_bond_atom_site_label_1
_geom_bond_atom_site_label_2
_geom_bond_distance
S1 O5 1.4457(6)
S1 O3 1.4470(7)
S1 O4 1.4491(7)
S1 C1 1.8317(7)
F1 C1 1.3346(9)
F2 C1 1.3436(8)
F3 C1 1.3344(8)
O1 C14 1.3520(9)
O1 C13 1.3529(8)
O2 C3 1.3539(9)
O2 C2 1.4310(9)
C14 C15 1.3599(9)
C14 C20 1.5125(9)
C11 C15 1.4136(9)
C11 C12 1.4188(10)
C11 C10 1.4376(10)
C13 C12 1.3656(9)
C13 C16 1.5076(10)
C3 C4 1.3997(10)
C3 C8 1.4013(9)
C9 C10 1.3572(10)
C9 C6 1.4458(10)
C4 C5 1.3903(10)
C7 C8 1.3778(10)
C7 C6 1.4125(10)
C16 C19 1.5354(9)
C16 C17 1.5384(10)
C16 C18 1.5427(10)
C20 C23 1.5341(10)
C20 C21 1.5373(10)
C20 C22 1.5423(10)
C6 C5 1.4044(9)
S1D O3D 1.441(3)
S1D O4D 1.445(3)
S1D O5D 1.447(3)
S1D C9D 1.825(4)
F1D C9D 1.340(5)
F2D C9D 1.336(5)
F3D C9D 1.343(5)
O2D C17D 1.337(5)
O2D C30D 1.346(5)
O1D C15D 1.365(5)
O1D C22D 1.437(5)
C10D C15D 1.390(6)
C10D C13D 1.391(6)
C11D C13D 1.397(6)
C11D C19D 1.401(6)
C11D C25D 1.502(6)
C12D C17D 1.502(6)
C12D C29D 1.536(6)
C12D C31D 1.540(6)
C12D C26D 1.546(6)
C14D C20D 1.530(6)
C15D C16D 1.394(6)
C16D C19D 1.389(6)
C17D C21D 1.377(6)
C18D C20D 1.553(6)
C20D C30D 1.508(6)
C20D C28D 1.542(6)
C21D C27D 1.387(7)
C23D C27D 1.495(6)
C23D C25D 1.601(6)
C24D C30D 1.361(6)
C24D C27D 1.408(6)

loop_
_cod_related_entry_id
_cod_related_entry_database
_cod_related_entry_code
1 ChemSpider 30660213
